data_7217702
loop_
_publ_author_name
'Atmakur, Krishnaiah'
'Bingi, Chiranjeevi'
'Emmadi, Narender Reddy'
'Chennapuram, Madhu'
'Nanubolu, Jagadeesh Babu'

_publ_section_title
;
 A simple and catalyst free one pot access to the pyrazolone fused
 2,8-dioxabicyclo[3.3.1]nonanes
;
_journal_name_full 'RSC Advances'
_journal_paper_doi 10.1039/C4RA07278B
_journal_year 2014
_chemical_formula_moiety 'C25 H17 F3 N2 O2'
_chemical_formula_sum 'C25 H17 F3 N2 O2'
_chemical_formula_weight 434.41
_chemical_name_systematic
3,5-diphenyl-1-(trifluoromethyl)-3,11-dihydro-5,11-methanobenzo[7,8][1,3]dioxocino[4,5-c]pyrazole
_space_group_IT_number 14
_symmetry_cell_setting monoclinic
_symmetry_space_group_name_Hall '-P 2yn'
_symmetry_space_group_name_H-M 'P 1 21/n 1'
_atom_sites_solution_hydrogens geom
_atom_sites_solution_primary direct
_atom_sites_solution_secondary difmap
_audit_creation_method SHELXL-97
_cell_angle_alpha 90.00
_cell_angle_beta 90.754(2)
_cell_angle_gamma 90.00
_cell_formula_units_Z 4
_cell_length_a 12.4985(13)
_cell_length_b 9.3025(9)
_cell_length_c 18.0441(18)
_cell_measurement_reflns_used 6829
_cell_measurement_temperature 293(2)
_cell_measurement_theta_max 23.99
_cell_measurement_theta_min 2.26
_cell_volume 2097.8(4)
_computing_cell_refinement 'Bruker SMART'
_computing_data_collection 'Bruker SMART'
_computing_data_reduction 'Bruker SAINT'
_computing_molecular_graphics 'Bruker SHELXTL'
_computing_publication_material 'Bruker SHELXTL'
_computing_structure_refinement 'SHELXL-97 (Sheldrick, 1997)'
_computing_structure_solution 'SHELXS-97 (Sheldrick, 1990)'
_diffrn_ambient_temperature 293(2)
_diffrn_measured_fraction_theta_full 1.000
_diffrn_measured_fraction_theta_max 1.000
_diffrn_measurement_device_type 'CCD area detector'
_diffrn_measurement_method 'phi and omega scans'
_diffrn_radiation_monochromator graphite
_diffrn_radiation_source 'fine-focus sealed tube'
_diffrn_radiation_type MoK\a
_diffrn_radiation_wavelength 0.71073
_diffrn_reflns_av_R_equivalents 0.0214
_diffrn_reflns_av_sigmaI/netI 0.0155
_diffrn_reflns_limit_h_max 14
_diffrn_reflns_limit_h_min -14
_diffrn_reflns_limit_k_max 11
_diffrn_reflns_limit_k_min -11
_diffrn_reflns_limit_l_max 21
_diffrn_reflns_limit_l_min -21
_diffrn_reflns_number 19513
_diffrn_reflns_theta_full 25.00
_diffrn_reflns_theta_max 25.00
_diffrn_reflns_theta_min 1.97
_diffrn_standards_number 0
_exptl_absorpt_coefficient_mu 0.106
_exptl_absorpt_correction_T_max 0.9874
_exptl_absorpt_correction_T_min 0.9598
_exptl_absorpt_correction_type multi-scan
_exptl_absorpt_process_details 'Bruker AXS SADABS program'
_exptl_crystal_colour colourless
_exptl_crystal_density_diffrn 1.375
_exptl_crystal_density_method 'not measured'
_exptl_crystal_description plate
_exptl_crystal_F_000 896
_exptl_crystal_size_max 0.39
_exptl_crystal_size_mid 0.31
_exptl_crystal_size_min 0.12
_refine_diff_density_max 0.282
_refine_diff_density_min -0.222
_refine_diff_density_rms 0.028
_refine_ls_extinction_method none
_refine_ls_goodness_of_fit_ref 1.021
_refine_ls_hydrogen_treatment constr
_refine_ls_matrix_type full
_refine_ls_number_parameters 316
_refine_ls_number_reflns 3691
_refine_ls_number_restraints 42
_refine_ls_restrained_S_all 1.282
_refine_ls_R_factor_all 0.0535
_refine_ls_R_factor_gt 0.0435
_refine_ls_shift/su_max 0.000
_refine_ls_shift/su_mean 0.000
_refine_ls_structure_factor_coef Fsqd
_refine_ls_weighting_details 'calc w=1/[\s^2^(Fo^2^)+(0.0621P)^2^+0.4576P] where P=(Fo^2^+2Fc^2^)/3'
_refine_ls_weighting_scheme calc
_refine_ls_wR_factor_gt 0.1149
_refine_ls_wR_factor_ref 0.1239
_reflns_number_gt 2984
_reflns_number_total 3691
_reflns_threshold_expression >2sigma(I)
_cod_data_source_file c4ra07278b2.cif
_cod_data_source_block at98m
_cod_depositor_comments
;
The following automatic conversions were performed:

'_symmetry_cell_setting' value 'Monoclinic' changed to 'monoclinic'
according to
/usr/data/users/saulius/crontab/automatic-downloads/rss-feeds/RSC/lib/dictionaries/cif_core.dic
dictionary named 'cif_core.dic' version 2.4.2 from 2011-04-26.

Automatic conversion script
Id: cif_fix_values 2281 2013-09-26 08:29:07Z andrius 
;
_cod_original_sg_symbol_H-M 'P2(1)/n  '
_cod_database_code 7217702

loop_
_symmetry_equiv_pos_as_xyz
'x, y, z'
'-x+1/2, y+1/2, -z+1/2'
'-x, -y, -z'
'x-1/2, -y-1/2, z-1/2'

loop_
_atom_site_label
_atom_site_type_symbol
_atom_site_fract_x
_atom_site_fract_y
_atom_site_fract_z
_atom_site_U_iso_or_equiv
_atom_site_adp_type
_atom_site_occupancy
_atom_site_symmetry_multiplicity
_atom_site_calc_flag
_atom_site_refinement_flags
_atom_site_disorder_assembly
_atom_site_disorder_group
C1 C 0.40578(18) 0.2214(2) -0.01200(13) 0.0628(6) Uani 1 1 d . . .
C2 C 0.4896(2) 0.3194(3) -0.01328(17) 0.0781(7) Uani 1 1 d . . .
H2 H 0.5083 0.3711 0.0291 0.094 Uiso 1 1 calc R . .
C3 C 0.5447(2) 0.3390(3) -0.0783(2) 0.0921(9) Uani 1 1 d . . .
H3 H 0.6001 0.4056 -0.0799 0.111 Uiso 1 1 calc R . .
C4 C 0.5186(2) 0.2615(3) -0.14084(19) 0.0924(9) Uani 1 1 d . . .
H4 H 0.5556 0.2763 -0.1846 0.111 Uiso 1 1 calc R . .
C5 C 0.4370(2) 0.1612(3) -0.13834(15) 0.0783(7) Uani 1 1 d . . .
H5 H 0.4202 0.1077 -0.1805 0.094 Uiso 1 1 calc R . .
C6 C 0.37956(17) 0.1393(2) -0.07395(13) 0.0642(6) Uani 1 1 d . . .
C7 C 0.29052(17) 0.0310(2) -0.06599(12) 0.0631(6) Uani 1 1 d . . .
H7 H 0.2974 -0.0466 -0.1024 0.076 Uiso 1 1 calc R . .
C8 C 0.29747(18) -0.0281(2) 0.01326(12) 0.0631(6) Uani 1 1 d . . .
H8A H 0.2434 -0.1015 0.0201 0.076 Uiso 1 1 calc R . .
H8B H 0.3672 -0.0711 0.0221 0.076 Uiso 1 1 calc R . .
C9 C 0.27992(17) 0.0954(2) 0.06766(12) 0.0582(5) Uani 1 1 d . . .
C10 C 0.29146(18) 0.0513(2) 0.14806(12) 0.0605(5) Uani 1 1 d . . .
C11 C 0.38234(19) 0.0860(3) 0.18920(13) 0.0673(6) Uani 1 1 d . . .
H11 H 0.4356 0.1422 0.1682 0.081 Uiso 1 1 calc R . .
C12 C 0.3941(2) 0.0372(3) 0.26168(15) 0.0826(7) Uani 1 1 d . . .
H12 H 0.4549 0.0616 0.2891 0.099 Uiso 1 1 calc R . .
C13 C 0.3168(3) -0.0462(3) 0.29281(16) 0.0922(9) Uani 1 1 d . . .
H13 H 0.3253 -0.0797 0.3411 0.111 Uiso 1 1 calc R . .
C14 C 0.2267(3) -0.0804(4) 0.25243(17) 0.1036(10) Uani 1 1 d . . .
H14 H 0.1735 -0.1362 0.2737 0.124 Uiso 1 1 calc R . .
C15 C 0.2143(2) -0.0321(3) 0.18016(15) 0.0878(8) Uani 1 1 d . . .
H15 H 0.1531 -0.0566 0.1531 0.105 Uiso 1 1 calc R . .
C16 C 0.13320(17) 0.1529(2) -0.01067(11) 0.0563(5) Uani 1 1 d . . .
C17 C 0.18238(17) 0.1020(2) -0.07262(12) 0.0596(5) Uani 1 1 d . . .
C18 C 0.11066(17) 0.1400(3) -0.12994(12) 0.0632(6) Uani 1 1 d . A .
C19 C 0.12277(16) 0.1164(3) -0.21130(13) 0.0820(8) Uani 1 1 d D . .
C20 C -0.04089(16) 0.2852(2) 0.01330(11) 0.0562(5) Uani 1 1 d . . .
C21 C -0.0508(2) 0.2542(3) 0.08765(13) 0.0747(7) Uani 1 1 d . . .
H21 H -0.0069 0.1858 0.1102 0.090 Uiso 1 1 calc R . .
C22 C -0.1274(2) 0.3267(4) 0.12810(15) 0.0933(9) Uani 1 1 d . . .
H22 H -0.1346 0.3067 0.1783 0.112 Uiso 1 1 calc R . .
C23 C -0.1932(2) 0.4279(3) 0.09521(17) 0.0889(8) Uani 1 1 d . . .
H23 H -0.2438 0.4766 0.1230 0.107 Uiso 1 1 calc R . .
C24 C -0.1829(2) 0.4560(3) 0.02082(16) 0.0802(7) Uani 1 1 d . . .
H24 H -0.2275 0.5233 -0.0019 0.096 Uiso 1 1 calc R . .
C25 C -0.10729(19) 0.3851(3) -0.02023(14) 0.0696(6) Uani 1 1 d . . .
H25 H -0.1009 0.4045 -0.0705 0.084 Uiso 1 1 calc R . .
F1A F 0.0339(3) 0.1179(8) -0.2494(2) 0.1161(14) Uani 0.55 1 d PDU A 1
F2A F 0.1773(5) 0.2232(5) -0.2398(3) 0.1389(19) Uani 0.55 1 d PDU A 1
F3A F 0.1788(5) 0.0019(5) -0.2261(3) 0.1174(18) Uani 0.55 1 d PDU A 1
F1B F 0.0552(5) 0.0181(8) -0.2351(3) 0.137(2) Uani 0.45 1 d PDU A 2
F2B F 0.1102(8) 0.2301(6) -0.2522(3) 0.139(2) Uani 0.45 1 d PDU A 2
F3B F 0.2169(3) 0.0671(8) -0.2279(4) 0.111(2) Uani 0.45 1 d PDU A 2
N1 N 0.03787(13) 0.2137(2) -0.03053(9) 0.0578(4) Uani 1 1 d . A .
N2 N 0.02330(14) 0.2058(2) -0.10579(10) 0.0647(5) Uani 1 1 d . . .
O1 O 0.34963(13) 0.21251(16) 0.05400(9) 0.0671(4) Uani 1 1 d . . .
O2 O 0.16946(12) 0.15030(17) 0.06025(8) 0.0647(4) Uani 1 1 d . . .

loop_
_atom_site_aniso_label
_atom_site_aniso_U_11
_atom_site_aniso_U_22
_atom_site_aniso_U_33
_atom_site_aniso_U_23
_atom_site_aniso_U_13
_atom_site_aniso_U_12
C1 0.0639(13) 0.0498(12) 0.0748(15) 0.0063(10) 0.0011(11) 0.0109(10)
C2 0.0807(16) 0.0515(13) 0.102(2) 0.0037(12) 0.0013(14) 0.0019(12)
C3 0.0808(18) 0.0697(17) 0.126(3) 0.0157(17) 0.0205(17) 0.0028(14)
C4 0.0837(19) 0.091(2) 0.103(2) 0.0178(18) 0.0258(16) 0.0167(16)
C5 0.0698(15) 0.0852(18) 0.0800(17) 0.0037(13) 0.0092(13) 0.0204(14)
C6 0.0590(13) 0.0609(13) 0.0728(14) 0.0008(11) -0.0001(11) 0.0171(10)
C7 0.0656(13) 0.0589(13) 0.0646(13) -0.0109(10) -0.0034(10) 0.0108(11)
C8 0.0647(13) 0.0495(12) 0.0749(14) -0.0037(10) -0.0088(11) 0.0042(10)
C9 0.0589(12) 0.0509(11) 0.0646(13) 0.0016(10) -0.0095(10) 0.0032(10)
C10 0.0652(13) 0.0514(12) 0.0647(13) 0.0001(10) -0.0116(10) 0.0016(10)
C11 0.0670(14) 0.0671(14) 0.0677(14) -0.0053(11) -0.0083(11) -0.0005(11)
C12 0.0916(18) 0.0875(18) 0.0682(15) -0.0072(14) -0.0232(13) -0.0003(16)
C13 0.124(2) 0.0855(19) 0.0664(16) 0.0118(14) -0.0201(16) -0.0049(18)
C14 0.119(2) 0.102(2) 0.089(2) 0.0309(17) -0.0154(18) -0.035(2)
C15 0.0889(18) 0.0897(19) 0.0840(18) 0.0226(15) -0.0264(14) -0.0273(15)
C16 0.0578(12) 0.0581(12) 0.0528(12) -0.0012(9) -0.0061(9) 0.0026(10)
C17 0.0599(12) 0.0609(12) 0.0579(12) -0.0051(10) -0.0047(9) 0.0041(10)
C18 0.0589(13) 0.0750(14) 0.0557(12) -0.0041(11) -0.0023(10) 0.0016(11)
C19 0.0693(16) 0.114(2) 0.0626(15) -0.0103(16) 0.0001(12) 0.0099(17)
C20 0.0511(11) 0.0614(12) 0.0559(12) -0.0015(10) -0.0006(9) -0.0053(10)
C21 0.0711(15) 0.0927(18) 0.0604(14) 0.0073(12) 0.0036(11) 0.0087(13)
C22 0.0859(19) 0.132(3) 0.0624(16) -0.0031(16) 0.0137(13) 0.0095(19)
C23 0.0752(17) 0.105(2) 0.0872(19) -0.0167(16) 0.0149(14) 0.0111(16)
C24 0.0688(15) 0.0795(17) 0.0925(19) 0.0000(14) 0.0053(13) 0.0125(13)
C25 0.0650(14) 0.0780(16) 0.0658(14) 0.0083(12) 0.0030(11) 0.0062(12)
F1A 0.092(2) 0.197(4) 0.0590(18) -0.015(3) -0.0211(15) 0.032(3)
F2A 0.166(4) 0.166(4) 0.086(3) 0.008(2) 0.038(3) -0.027(3)
F3A 0.161(4) 0.116(3) 0.075(2) -0.023(2) 0.004(3) 0.049(3)
F1B 0.150(4) 0.177(4) 0.085(3) -0.051(3) 0.003(3) -0.040(4)
F2B 0.194(5) 0.151(4) 0.072(3) 0.025(3) 0.003(4) 0.063(4)
F3B 0.089(3) 0.172(5) 0.073(3) -0.011(4) 0.012(2) 0.028(3)
N1 0.0547(10) 0.0685(11) 0.0500(10) -0.0005(8) -0.0024(7) 0.0030(8)
N2 0.0595(11) 0.0847(13) 0.0497(10) -0.0010(9) -0.0048(8) 0.0040(10)
O1 0.0805(11) 0.0498(8) 0.0709(10) -0.0025(7) -0.0005(8) -0.0045(7)
O2 0.0673(9) 0.0726(10) 0.0539(8) -0.0044(7) -0.0103(7) 0.0147(8)

loop_
_atom_type_symbol
_atom_type_description
_atom_type_scat_dispersion_real
_atom_type_scat_dispersion_imag
_atom_type_scat_source
C C 0.0033 0.0016 'International Tables Vol C Tables 4.2.6.8 and 6.1.1.4'
H H 0.0000 0.0000 'International Tables Vol C Tables 4.2.6.8 and 6.1.1.4'
N N 0.0061 0.0033 'International Tables Vol C Tables 4.2.6.8 and 6.1.1.4'
O O 0.0106 0.0060 'International Tables Vol C Tables 4.2.6.8 and 6.1.1.4'
F F 0.0171 0.0103 'International Tables Vol C Tables 4.2.6.8 and 6.1.1.4'

loop_
_geom_angle_atom_site_label_1
_geom_angle_atom_site_label_2
_geom_angle_atom_site_label_3
_geom_angle
C2 C1 C6 121.2(2)
C2 C1 O1 116.2(2)
C6 C1 O1 122.6(2)
C3 C2 C1 119.0(3)
C3 C2 H2 120.5
C1 C2 H2 120.5
C4 C3 C2 120.8(3)
C4 C3 H3 119.6
C2 C3 H3 119.6
C3 C4 C5 119.6(3)
C3 C4 H4 120.2
C5 C4 H4 120.2
C4 C5 C6 121.0(3)
C4 C5 H5 119.5
C6 C5 H5 119.5
C5 C6 C1 118.3(2)
C5 C6 C7 124.6(2)
C1 C6 C7 117.2(2)
C17 C7 C6 111.20(18)
C17 C7 C8 105.70(18)
C6 C7 C8 107.17(18)
C17 C7 H7 110.9
C6 C7 H7 110.9
C8 C7 H7 110.9
C9 C8 C7 108.83(17)
C9 C8 H8A 109.9
C7 C8 H8A 109.9
C9 C8 H8B 109.9
C7 C8 H8B 109.9
H8A C8 H8B 108.3
O1 C9 O2 107.11(16)
O1 C9 C10 108.91(17)
O2 C9 C10 104.95(17)
O1 C9 C8 111.83(18)
O2 C9 C8 110.10(16)
C10 C9 C8 113.54(18)
C15 C10 C11 118.8(2)
C15 C10 C9 120.0(2)
C11 C10 C9 121.1(2)
C10 C11 C12 120.2(2)
C10 C11 H11 119.9
C12 C11 H11 119.9
C13 C12 C11 120.4(2)
C13 C12 H12 119.8
C11 C12 H12 119.8
C12 C13 C14 119.6(3)
C12 C13 H13 120.2
C14 C13 H13 120.2
C13 C14 C15 120.4(3)
C13 C14 H14 119.8
C15 C14 H14 119.8
C10 C15 C14 120.7(2)
C10 C15 H15 119.7
C14 C15 H15 119.7
O2 C16 N1 122.51(18)
O2 C16 C17 128.23(19)
N1 C16 C17 109.24(18)
C16 C17 C18 103.03(19)
C16 C17 C7 119.93(19)
C18 C17 C7 137.0(2)
N2 C18 C17 113.15(19)
N2 C18 C19 118.92(19)
C17 C18 C19 127.9(2)
F2B C19 F1A 66.1(4)
F2B C19 F3B 105.0(5)
F1A C19 F3B 130.6(4)
F2B C19 F3A 127.6(5)
F1A C19 F3A 111.0(4)
F3B C19 F3A 34.5(3)
F2B C19 F1B 108.0(5)
F1A C19 F1B 44.9(3)
F3B C19 F1B 105.0(5)
F3A C19 F1B 73.1(4)
F2B C19 F2A 38.8(4)
F1A C19 F2A 103.2(4)
F3B C19 F2A 72.6(4)
F3A C19 F2A 104.7(4)
F1B C19 F2A 137.1(4)
F2B C19 C18 115.2(4)
F1A C19 C18 114.9(2)
F3B C19 C18 112.4(4)
F3A C19 C18 112.5(3)
F1B C19 C18 110.5(3)
F2A C19 C18 109.5(3)
C21 C20 C25 120.4(2)
C21 C20 N1 120.7(2)
C25 C20 N1 118.93(19)
C20 C21 C22 118.8(2)
C20 C21 H21 120.6
C22 C21 H21 120.6
C23 C22 C21 121.2(3)
C23 C22 H22 119.4
C21 C22 H22 119.4
C24 C23 C22 119.1(2)
C24 C23 H23 120.4
C22 C23 H23 120.4
C23 C24 C25 120.5(3)
C23 C24 H24 119.7
C25 C24 H24 119.7
C24 C25 C20 120.0(2)
C24 C25 H25 120.0
C20 C25 H25 120.0
C16 N1 N2 110.07(17)
C16 N1 C20 130.65(17)
N2 N1 C20 119.21(16)
C18 N2 N1 104.49(17)
C1 O1 C9 120.78(17)
C16 O2 C9 113.16(16)

loop_
_geom_bond_atom_site_label_1
_geom_bond_atom_site_label_2
_geom_bond_distance
C1 C2 1.389(3)
C1 C6 1.390(3)
C1 O1 1.393(3)
C2 C3 1.381(4)
C2 H2 0.9300
C3 C4 1.375(4)
C3 H3 0.9300
C4 C5 1.383(4)
C4 H4 0.9300
C5 C6 1.389(3)
C5 H5 0.9300
C6 C7 1.509(3)
C7 C17 1.508(3)
C7 C8 1.534(3)
C7 H7 0.9800
C8 C9 1.528(3)
C8 H8A 0.9700
C8 H8B 0.9700
C9 O1 1.419(3)
C9 O2 1.477(3)
C9 C10 1.513(3)
C10 C15 1.372(3)
C10 C11 1.387(3)
C11 C12 1.390(4)
C11 H11 0.9300
C12 C13 1.366(4)
C12 H12 0.9300
C13 C14 1.371(4)
C13 H13 0.9300
C14 C15 1.386(4)
C14 H14 0.9300
C15 H15 0.9300
C16 O2 1.352(2)
C16 N1 1.363(3)
C16 C17 1.367(3)
C17 C18 1.405(3)
C18 N2 1.330(3)
C18 C19 1.494(3)
C19 F2B 1.297(2)
C19 F1A 1.299(2)
C19 F3B 1.302(2)
C19 F3A 1.304(2)
C19 F1B 1.313(2)
C19 F2A 1.314(2)
C20 C21 1.380(3)
C20 C25 1.380(3)
C20 N1 1.435(3)
C21 C22 1.387(4)
C21 H21 0.9300
C22 C23 1.379(4)
C22 H22 0.9300
C23 C24 1.375(4)
C23 H23 0.9300
C24 C25 1.377(3)
C24 H24 0.9300
C25 H25 0.9300
N1 N2 1.370(2)
